data_7052058
loop_
_publ_author_name
'Day, Joanna K.'
'Baghurst, Rebecca E.'
'Strevens, Robert R.'
'Light, Mark E.'
'Hursthouse, Michael B.'
'Stengel, Bruno F.'
'Fallis, Ian A.'
'Aldridge, Simon'

_publ_section_title
;
 Influence of ligand backbone flexibility in group 4 metal complexes of
 tetradentate mixed tertiary amine/alkoxide ligands
;
_journal_issue 1
_journal_name_full 'New Journal of Chemistry'
_journal_page_first 135
_journal_paper_doi 10.1039/b608680b
_journal_volume 31
_journal_year 2007
_chemical_formula_sum 'C35 H76 N2 O8 Ti2'
_chemical_formula_weight 748.78
_chemical_name_systematic
;
?
;
_space_group_IT_number 2
_symmetry_cell_setting triclinic
_symmetry_space_group_name_Hall '-P 1'
_symmetry_space_group_name_H-M 'P -1'
_atom_sites_solution_hydrogens geom
_atom_sites_solution_primary direct
_atom_sites_solution_secondary difmap
_audit_creation_method SHELXL-97
_cell_angle_alpha 70.240(3)
_cell_angle_beta 88.145(2)
_cell_angle_gamma 71.787(2)
_cell_formula_units_Z 2
_cell_length_a 11.0190(5)
_cell_length_b 14.3144(6)
_cell_length_c 15.7604(8)
_cell_measurement_temperature 150(2)
_cell_volume 2214.83(18)
_computing_cell_refinement 'HKL Scalepack (Otwinowski & Minor, 1997)'
_computing_data_collection 'COLLECT (Hooft, 1998)'
_computing_data_reduction 'DENZO & Scalepack (Otwinowski & Minor, 1997)'
_computing_structure_refinement 'SHELXL-97 (Sheldrick, 1997)'
_computing_structure_solution 'SHELXS-96 (Sheldrick, 1990)'
_diffrn_ambient_temperature 150(2)
_diffrn_measured_fraction_theta_full 0.985
_diffrn_measured_fraction_theta_max 0.985
_diffrn_measurement_device_type 'Bruker Nonius kappa CCD area detector'
_diffrn_measurement_method 'phi & omega scan to fill Ewald sphere'
_diffrn_radiation_monochromator graphite
_diffrn_radiation_source 'fine-focus sealed tube'
_diffrn_radiation_type MoK\a
_diffrn_radiation_wavelength 0.71073
_diffrn_reflns_av_R_equivalents 0.1319
_diffrn_reflns_av_sigmaI/netI 0.1503
_diffrn_reflns_limit_h_max 13
_diffrn_reflns_limit_h_min -13
_diffrn_reflns_limit_k_max 17
_diffrn_reflns_limit_k_min -17
_diffrn_reflns_limit_l_max 19
_diffrn_reflns_limit_l_min -18
_diffrn_reflns_number 31559
_diffrn_reflns_theta_full 25.39
_diffrn_reflns_theta_max 25.39
_diffrn_reflns_theta_min 3.05
_exptl_absorpt_coefficient_mu 0.404
_exptl_absorpt_correction_T_max 0.9419
_exptl_absorpt_correction_T_min 0.9236
_exptl_absorpt_correction_type multi-scan
_exptl_absorpt_process_details 'SORTAV (Blessing, 1995)'
_exptl_crystal_density_diffrn 1.123
_exptl_crystal_density_method 'not measured'
_exptl_crystal_F_000 816
_exptl_crystal_size_max 0.20
_exptl_crystal_size_mid 0.18
_exptl_crystal_size_min 0.15
_refine_diff_density_max 0.451
_refine_diff_density_min -0.427
_refine_diff_density_rms 0.061
_refine_ls_extinction_method none
_refine_ls_goodness_of_fit_ref 1.002
_refine_ls_hydrogen_treatment 'calculated positions, riding model'
_refine_ls_matrix_type full
_refine_ls_number_parameters 442
_refine_ls_number_reflns 8020
_refine_ls_number_restraints 0
_refine_ls_restrained_S_all 1.002
_refine_ls_R_factor_all 0.1451
_refine_ls_R_factor_gt 0.0684
_refine_ls_shift/su_max 0.001
_refine_ls_shift/su_mean 0.000
_refine_ls_structure_factor_coef Fsqd
_refine_ls_weighting_details 'calc w=1/[\s^2^(Fo^2^)+(0.0662P)^2^+0.0000P] where P=(Fo^2^+2Fc^2^)/3'
_refine_ls_weighting_scheme calc
_refine_ls_wR_factor_gt 0.1524
_refine_ls_wR_factor_ref 0.1758
_reflns_number_gt 4406
_reflns_number_total 8020
_reflns_threshold_expression >2sigma(I)
_cod_data_source_file b608680b.txt
_cod_data_source_block s92
_cod_depositor_comments
;
The following automatic conversions were performed:
'_symmetry_cell_setting' value 'Triclinic' changed to 'triclinic'
according to '/home/saulius/struct/CIF-dictionaries/cif_core.dic'
dictionary named 'cif_core.dic' version 2.4.1 from 2010-06-29.

Automatic conversion script
Id: cif_fix_enum 1527 2010-12-29 10:47:43Z saulius 
;
_cod_original_sg_symbol_H-M P-1
_cod_database_code 7052058

loop_
_symmetry_equiv_pos_as_xyz
'x, y, z'
'-x, -y, -z'

loop_
_atom_site_label
_atom_site_type_symbol
_atom_site_fract_x
_atom_site_fract_y
_atom_site_fract_z
_atom_site_U_iso_or_equiv
_atom_site_adp_type
_atom_site_occupancy
_atom_site_symmetry_multiplicity
_atom_site_calc_flag
_atom_site_refinement_flags
_atom_site_disorder_assembly
_atom_site_disorder_group
Ti1 Ti 0.28057(7) 0.25664(6) 0.21396(5) 0.0357(2) Uani 1 1 d . . .
Ti2 Ti 0.04472(7) 0.24403(7) 0.63038(5) 0.0383(3) Uani 1 1 d . . .
O1 O 0.1414(3) 0.3251(2) 0.12839(18) 0.0404(8) Uani 1 1 d . . .
O2 O 0.3924(3) 0.2183(2) 0.13792(19) 0.0452(8) Uani 1 1 d . . .
O3 O 0.3576(3) 0.3334(2) 0.2510(2) 0.0442(8) Uani 1 1 d . . .
O4 O 0.2905(3) 0.1290(2) 0.2961(2) 0.0461(8) Uani 1 1 d . . .
O5 O 0.1252(3) 0.3184(2) 0.67147(19) 0.0413(8) Uani 1 1 d . . .
O6 O -0.0359(3) 0.2060(3) 0.7306(2) 0.0504(9) Uani 1 1 d . . .
O7 O -0.0935(3) 0.3162(3) 0.5466(2) 0.0489(9) Uani 1 1 d . . .
O8 O 0.1389(3) 0.1150(2) 0.6291(2) 0.0476(8) Uani 1 1 d . . .
N1 N 0.1064(3) 0.3117(3) 0.2980(2) 0.0326(8) Uani 1 1 d . . .
N2 N 0.1724(3) 0.3038(3) 0.5115(2) 0.0341(8) Uani 1 1 d . . .
C1 C 0.0752(4) 0.4246(3) 0.2885(3) 0.0398(11) Uani 1 1 d . . .
H1A H -0.0182 0.4530 0.2928 0.048 Uiso 1 1 calc R . .
H1B H 0.0937 0.4629 0.2270 0.048 Uiso 1 1 calc R . .
C2 C 0.1063(4) 0.4147(3) 0.4523(3) 0.0394(11) Uani 1 1 d . . .
H2A H 0.1216 0.4613 0.4820 0.047 Uiso 1 1 calc R . .
H2B H 0.0129 0.4260 0.4496 0.047 Uiso 1 1 calc R . .
C3 C 0.1442(5) 0.4492(4) 0.3560(3) 0.0464(12) Uani 1 1 d . . .
H3A H 0.1280 0.5258 0.3348 0.056 Uiso 1 1 calc R . .
H3B H 0.2375 0.4152 0.3563 0.056 Uiso 1 1 calc R . .
C4 C 0.2168(4) 0.2343(3) 0.4561(3) 0.0359(11) Uani 1 1 d . . .
H4A H 0.2530 0.1607 0.4971 0.043 Uiso 1 1 calc R . .
H4B H 0.2858 0.2536 0.4196 0.043 Uiso 1 1 calc R . .
C5 C 0.1092(4) 0.2428(3) 0.3936(3) 0.0365(11) Uani 1 1 d . . .
H5A H 0.1170 0.1717 0.3944 0.044 Uiso 1 1 calc R . .
H5B H 0.0265 0.2699 0.4175 0.044 Uiso 1 1 calc R . .
C6 C 0.0100(4) 0.3530(4) 0.1453(3) 0.0365(11) Uani 1 1 d . . .
H6 H -0.0227 0.4307 0.1303 0.044 Uiso 1 1 calc R . .
C7 C 0.0025(4) 0.3023(4) 0.2464(3) 0.0393(11) Uani 1 1 d . . .
H7A H -0.0819 0.3372 0.2640 0.047 Uiso 1 1 calc R . .
H7B H 0.0116 0.2275 0.2608 0.047 Uiso 1 1 calc R . .
C8 C -0.0705(4) 0.3250(4) 0.0847(3) 0.0448(12) Uani 1 1 d . . .
C9 C -0.0215(6) 0.2074(4) 0.1000(4) 0.0667(16) Uani 1 1 d . . .
H9A H -0.0315 0.1679 0.1626 0.100 Uiso 1 1 calc R . .
H9B H 0.0693 0.1868 0.0885 0.100 Uiso 1 1 calc R . .
H9C H -0.0709 0.1923 0.0586 0.100 Uiso 1 1 calc R . .
C10 C -0.0577(5) 0.3861(4) -0.0153(3) 0.0577(14) Uani 1 1 d . . .
H10A H -0.1052 0.3675 -0.0551 0.087 Uiso 1 1 calc R . .
H10B H 0.0330 0.3680 -0.0274 0.087 Uiso 1 1 calc R . .
H10C H -0.0927 0.4616 -0.0267 0.087 Uiso 1 1 calc R . .
C11 C -0.2100(5) 0.3580(5) 0.1050(4) 0.0700(17) Uani 1 1 d . . .
H11A H -0.2622 0.3446 0.0640 0.105 Uiso 1 1 calc R . .
H11B H -0.2394 0.4329 0.0964 0.105 Uiso 1 1 calc R . .
H11C H -0.2185 0.3177 0.1677 0.105 Uiso 1 1 calc R . .
C12 C 0.4099(5) 0.2144(4) 0.0485(3) 0.0545(14) Uani 1 1 d . . .
H12 H 0.3324 0.2656 0.0082 0.065 Uiso 1 1 calc R . .
C13 C 0.4175(10) 0.1065(6) 0.0527(5) 0.145(4) Uani 1 1 d . . .
H13A H 0.4905 0.0548 0.0944 0.217 Uiso 1 1 calc R . .
H13B H 0.4287 0.1015 -0.0077 0.217 Uiso 1 1 calc R . .
H13C H 0.3382 0.0927 0.0741 0.217 Uiso 1 1 calc R . .
C14 C 0.5229(6) 0.2460(7) 0.0139(4) 0.102(3) Uani 1 1 d . . .
H14A H 0.5097 0.3176 0.0123 0.153 Uiso 1 1 calc R . .
H14B H 0.5341 0.2434 -0.0473 0.153 Uiso 1 1 calc R . .
H14C H 0.5996 0.1981 0.0538 0.153 Uiso 1 1 calc R . .
C15 C 0.4657(4) 0.3677(4) 0.2237(3) 0.0525(14) Uani 1 1 d . . .
H15 H 0.5235 0.3197 0.1950 0.063 Uiso 1 1 calc R . .
C16 C 0.4212(7) 0.4763(6) 0.1555(6) 0.132(3) Uani 1 1 d . . .
H16A H 0.3834 0.4752 0.1005 0.198 Uiso 1 1 calc R . .
H16B H 0.4943 0.5025 0.1407 0.198 Uiso 1 1 calc R . .
H16C H 0.3567 0.5224 0.1805 0.198 Uiso 1 1 calc R . .
C17 C 0.5367(6) 0.3621(7) 0.3047(5) 0.115(3) Uani 1 1 d . . .
H17A H 0.4815 0.4101 0.3326 0.173 Uiso 1 1 calc R . .
H17B H 0.6134 0.3822 0.2867 0.173 Uiso 1 1 calc R . .
H17C H 0.5619 0.2904 0.3483 0.173 Uiso 1 1 calc R . .
C18 C 0.3585(4) 0.0228(4) 0.3094(3) 0.0444(12) Uani 1 1 d . . .
H18 H 0.4314 0.0196 0.2699 0.053 Uiso 1 1 calc R . .
C19 C 0.2693(5) -0.0255(4) 0.2821(4) 0.0678(16) Uani 1 1 d . . .
H19A H 0.1960 -0.0206 0.3191 0.102 Uiso 1 1 calc R . .
H19B H 0.3153 -0.0993 0.2913 0.102 Uiso 1 1 calc R . .
H19C H 0.2388 0.0121 0.2181 0.102 Uiso 1 1 calc R . .
C20 C 0.4113(5) -0.0324(4) 0.4064(3) 0.0614(14) Uani 1 1 d . . .
H20A H 0.4707 0.0000 0.4203 0.092 Uiso 1 1 calc R . .
H20B H 0.4570 -0.1065 0.4163 0.092 Uiso 1 1 calc R . .
H20C H 0.3409 -0.0269 0.4459 0.092 Uiso 1 1 calc R . .
C21 C 0.2372(4) 0.3434(4) 0.6409(3) 0.0386(11) Uani 1 1 d . . .
H21 H 0.2131 0.4213 0.6125 0.046 Uiso 1 1 calc R . .
C22 C 0.2839(4) 0.2955(4) 0.5671(3) 0.0391(11) Uani 1 1 d . . .
H22A H 0.3383 0.3330 0.5281 0.047 Uiso 1 1 calc R . .
H22B H 0.3361 0.2210 0.5956 0.047 Uiso 1 1 calc R . .
C23 C 0.3369(4) 0.3075(4) 0.7211(3) 0.0465(12) Uani 1 1 d . . .
C24 C 0.4605(4) 0.3305(4) 0.6860(4) 0.0624(15) Uani 1 1 d . . .
H24A H 0.5209 0.3135 0.7374 0.094 Uiso 1 1 calc R . .
H24B H 0.4397 0.4049 0.6492 0.094 Uiso 1 1 calc R . .
H24C H 0.4993 0.2877 0.6490 0.094 Uiso 1 1 calc R . .
C25 C 0.3672(5) 0.1914(4) 0.7758(3) 0.0584(14) Uani 1 1 d . . .
H25A H 0.4278 0.1722 0.8277 0.088 Uiso 1 1 calc R . .
H25B H 0.4053 0.1500 0.7375 0.088 Uiso 1 1 calc R . .
H25C H 0.2880 0.1774 0.7972 0.088 Uiso 1 1 calc R . .
C26 C 0.2800(5) 0.3723(4) 0.7822(3) 0.0598(15) Uani 1 1 d . . .
H26A H 0.1997 0.3602 0.8032 0.090 Uiso 1 1 calc R . .
H26B H 0.2631 0.4470 0.7477 0.090 Uiso 1 1 calc R . .
H26C H 0.3411 0.3509 0.8344 0.090 Uiso 1 1 calc R . .
C27 C -0.0489(5) 0.2035(5) 0.8209(3) 0.0556(14) Uani 1 1 d . . .
H27 H -0.0128 0.2563 0.8289 0.067 Uiso 1 1 calc R . .
C28 C 0.0283(8) 0.0978(6) 0.8837(4) 0.113(3) Uani 1 1 d . . .
H28A H -0.0220 0.0498 0.8947 0.169 Uiso 1 1 calc R . .
H28B H 0.0506 0.1032 0.9412 0.169 Uiso 1 1 calc R . .
H28C H 0.1069 0.0709 0.8566 0.169 Uiso 1 1 calc R . .
C29 C -0.1872(5) 0.2346(6) 0.8369(4) 0.087(2) Uani 1 1 d . . .
H29A H -0.2308 0.3059 0.7956 0.131 Uiso 1 1 calc R . .
H29B H -0.1963 0.2323 0.8996 0.131 Uiso 1 1 calc R . .
H29C H -0.2257 0.1861 0.8260 0.131 Uiso 1 1 calc R . .
C30 C -0.2182(5) 0.3077(5) 0.5457(5) 0.0764(19) Uani 1 1 d . . .
H30 H -0.2289 0.2728 0.6108 0.092 Uiso 1 1 calc R . .
C31 C -0.3142(5) 0.4070(5) 0.5215(6) 0.112(3) Uani 1 1 d . . .
H31A H -0.3080 0.4405 0.5653 0.168 Uiso 1 1 calc R . .
H31B H -0.3989 0.3981 0.5212 0.168 Uiso 1 1 calc R . .
H31C H -0.3023 0.4510 0.4610 0.168 Uiso 1 1 calc R . .
C32 C -0.2238(6) 0.2329(5) 0.5035(4) 0.0795(19) Uani 1 1 d . . .
H32A H -0.2025 0.2567 0.4406 0.119 Uiso 1 1 calc R . .
H32B H -0.3104 0.2276 0.5050 0.119 Uiso 1 1 calc R . .
H32C H -0.1621 0.1641 0.5366 0.119 Uiso 1 1 calc R . .
C33 C 0.1459(5) 0.0094(4) 0.6795(3) 0.0474(12) Uani 1 1 d . . .
H33 H 0.0808 0.0093 0.7252 0.057 Uiso 1 1 calc R . .
C34 C 0.1161(6) -0.0394(4) 0.6140(4) 0.0710(17) Uani 1 1 d . . .
H34A H 0.0285 -0.0011 0.5859 0.106 Uiso 1 1 calc R . .
H34B H 0.1238 -0.1129 0.6469 0.106 Uiso 1 1 calc R . .
H34C H 0.1767 -0.0356 0.5670 0.106 Uiso 1 1 calc R . .
C35 C 0.2763(6) -0.0486(5) 0.7269(5) 0.093(2) Uani 1 1 d . . .
H35A H 0.3399 -0.0517 0.6822 0.139 Uiso 1 1 calc R . .
H35B H 0.2801 -0.1199 0.7645 0.139 Uiso 1 1 calc R . .
H35C H 0.2947 -0.0124 0.7653 0.139 Uiso 1 1 calc R . .

loop_
_atom_site_aniso_label
_atom_site_aniso_U_11
_atom_site_aniso_U_22
_atom_site_aniso_U_33
_atom_site_aniso_U_23
_atom_site_aniso_U_13
_atom_site_aniso_U_12
Ti1 0.0361(5) 0.0387(5) 0.0368(5) -0.0165(4) 0.0056(4) -0.0146(4)
Ti2 0.0364(5) 0.0457(6) 0.0382(5) -0.0200(4) 0.0066(4) -0.0147(4)
O1 0.0397(19) 0.053(2) 0.0347(17) -0.0187(16) 0.0046(14) -0.0188(16)
O2 0.0449(19) 0.057(2) 0.0413(18) -0.0258(17) 0.0111(15) -0.0181(17)
O3 0.0400(19) 0.059(2) 0.0493(19) -0.0297(17) 0.0116(15) -0.0255(17)
O4 0.051(2) 0.033(2) 0.0503(19) -0.0161(16) 0.0179(15) -0.0084(16)
O5 0.0400(19) 0.051(2) 0.0415(18) -0.0272(16) 0.0043(14) -0.0140(16)
O6 0.057(2) 0.064(2) 0.0421(19) -0.0264(18) 0.0142(16) -0.0276(18)
O7 0.0299(18) 0.069(2) 0.052(2) -0.0248(18) 0.0031(15) -0.0156(17)
O8 0.056(2) 0.039(2) 0.0500(19) -0.0178(16) 0.0178(16) -0.0168(17)
N1 0.034(2) 0.034(2) 0.032(2) -0.0118(17) 0.0037(16) -0.0127(17)
N2 0.036(2) 0.031(2) 0.035(2) -0.0157(18) 0.0045(16) -0.0059(17)
C1 0.043(3) 0.036(3) 0.039(3) -0.016(2) 0.008(2) -0.007(2)
C2 0.040(3) 0.031(3) 0.046(3) -0.018(2) 0.003(2) -0.005(2)
C3 0.056(3) 0.038(3) 0.048(3) -0.019(2) 0.002(2) -0.014(2)
C4 0.043(3) 0.030(3) 0.034(2) -0.015(2) 0.006(2) -0.007(2)
C5 0.037(3) 0.038(3) 0.038(3) -0.018(2) 0.010(2) -0.011(2)
C6 0.035(3) 0.041(3) 0.034(2) -0.012(2) 0.003(2) -0.014(2)
C7 0.035(3) 0.040(3) 0.044(3) -0.014(2) 0.002(2) -0.014(2)
C8 0.044(3) 0.050(3) 0.044(3) -0.014(2) -0.005(2) -0.021(3)
C9 0.096(5) 0.063(4) 0.053(3) -0.020(3) -0.013(3) -0.040(3)
C10 0.069(4) 0.061(4) 0.045(3) -0.011(3) -0.010(3) -0.029(3)
C11 0.054(4) 0.095(5) 0.065(4) -0.021(3) -0.006(3) -0.035(3)
C12 0.055(3) 0.071(4) 0.041(3) -0.025(3) 0.009(3) -0.020(3)
C13 0.288(12) 0.111(7) 0.079(5) -0.071(5) 0.075(6) -0.088(7)
C14 0.065(4) 0.202(9) 0.057(4) -0.053(5) 0.028(3) -0.060(5)
C15 0.036(3) 0.061(4) 0.071(4) -0.028(3) 0.003(3) -0.023(3)
C16 0.086(5) 0.076(6) 0.193(9) 0.011(6) 0.025(6) -0.035(5)
C17 0.074(5) 0.210(9) 0.122(6) -0.095(6) 0.024(4) -0.087(6)
C18 0.042(3) 0.037(3) 0.050(3) -0.015(2) 0.009(2) -0.007(2)
C19 0.069(4) 0.049(4) 0.085(4) -0.022(3) -0.008(3) -0.018(3)
C20 0.061(4) 0.053(4) 0.059(3) -0.012(3) 0.005(3) -0.010(3)
C21 0.032(3) 0.037(3) 0.046(3) -0.019(2) 0.002(2) -0.006(2)
C22 0.033(3) 0.042(3) 0.045(3) -0.020(2) 0.005(2) -0.012(2)
C23 0.044(3) 0.045(3) 0.049(3) -0.023(3) -0.006(2) -0.004(2)
C24 0.037(3) 0.074(4) 0.084(4) -0.037(3) -0.003(3) -0.018(3)
C25 0.065(4) 0.050(4) 0.053(3) -0.019(3) -0.016(3) -0.005(3)
C26 0.053(3) 0.064(4) 0.062(3) -0.035(3) -0.018(3) -0.001(3)
C27 0.062(4) 0.074(4) 0.045(3) -0.030(3) 0.015(3) -0.030(3)
C28 0.148(7) 0.113(7) 0.048(4) -0.023(4) 0.028(4) -0.008(6)
C29 0.064(4) 0.152(7) 0.080(4) -0.077(5) 0.030(3) -0.042(4)
C30 0.037(3) 0.093(5) 0.124(5) -0.070(4) 0.003(3) -0.018(3)
C31 0.042(4) 0.052(4) 0.220(9) -0.023(5) 0.007(5) -0.011(3)
C32 0.077(4) 0.077(5) 0.097(5) -0.025(4) -0.006(4) -0.047(4)
C33 0.059(3) 0.041(3) 0.047(3) -0.017(3) 0.012(2) -0.021(3)
C34 0.093(5) 0.064(4) 0.079(4) -0.037(3) 0.026(3) -0.044(4)
C35 0.074(5) 0.063(4) 0.116(6) 0.003(4) -0.026(4) -0.022(4)

loop_
_atom_type_symbol
_atom_type_description
_atom_type_scat_dispersion_real
_atom_type_scat_dispersion_imag
_atom_type_scat_source
C C 0.0033 0.0016 'International Tables Vol C Tables 4.2.6.8 and 6.1.1.4'
H H 0.0000 0.0000 'International Tables Vol C Tables 4.2.6.8 and 6.1.1.4'
N N 0.0061 0.0033 'International Tables Vol C Tables 4.2.6.8 and 6.1.1.4'
O O 0.0106 0.0060 'International Tables Vol C Tables 4.2.6.8 and 6.1.1.4'
Ti Ti 0.2776 0.4457 'International Tables Vol C Tables 4.2.6.8 and 6.1.1.4'

loop_
_geom_angle_atom_site_label_1
_geom_angle_atom_site_label_2
_geom_angle_atom_site_label_3
_geom_angle
_geom_angle_site_symmetry_1
_geom_angle_site_symmetry_3
_geom_angle_publ_flag
O2 Ti1 O4 100.46(14) . . ?
O2 Ti1 O3 99.60(13) . . ?
O4 Ti1 O3 115.90(14) . . ?
O2 Ti1 O1 95.42(13) . . ?
O4 Ti1 O1 118.40(14) . . ?
O3 Ti1 O1 119.31(14) . . ?
O2 Ti1 N1 170.99(12) . . ?
O4 Ti1 N1 81.51(13) . . ?
O3 Ti1 N1 87.27(12) . . ?
O1 Ti1 N1 76.04(12) . . ?
O6 Ti2 O8 99.54(15) . . ?
O6 Ti2 O7 99.95(14) . . ?
O8 Ti2 O7 116.23(14) . . ?
O6 Ti2 O5 95.49(13) . . ?
O8 Ti2 O5 118.61(14) . . ?
O7 Ti2 O5 119.01(14) . . ?
O6 Ti2 N2 170.38(12) . . ?
O8 Ti2 N2 83.62(13) . . ?
O7 Ti2 N2 86.61(13) . . ?
O5 Ti2 N2 75.10(12) . . ?
C6 O1 Ti1 126.8(2) . . ?
C12 O2 Ti1 146.1(3) . . ?
C15 O3 Ti1 133.4(3) . . ?
C18 O4 Ti1 137.2(3) . . ?
C21 O5 Ti2 127.3(2) . . ?
C27 O6 Ti2 145.8(3) . . ?
C30 O7 Ti2 131.2(4) . . ?
C33 O8 Ti2 135.7(3) . . ?
C7 N1 C5 106.5(3) . . ?
C7 N1 C1 108.0(3) . . ?
C5 N1 C1 112.4(3) . . ?
C7 N1 Ti1 98.7(2) . . ?
C5 N1 Ti1 117.3(2) . . ?
C1 N1 Ti1 112.4(2) . . ?
C22 N2 C2 111.5(3) . . ?
C22 N2 C4 109.1(3) . . ?
C2 N2 C4 110.9(3) . . ?
C22 N2 Ti2 99.0(2) . . ?
C2 N2 Ti2 111.5(2) . . ?
C4 N2 Ti2 114.3(2) . . ?
N1 C1 C3 117.3(4) . . ?
N1 C1 H1A 108.0 . . ?
C3 C1 H1A 108.0 . . ?
N1 C1 H1B 108.0 . . ?
C3 C1 H1B 108.0 . . ?
H1A C1 H1B 107.2 . . ?
N2 C2 C3 117.4(3) . . ?
N2 C2 H2A 108.0 . . ?
C3 C2 H2A 108.0 . . ?
N2 C2 H2B 108.0 . . ?
C3 C2 H2B 108.0 . . ?
H2A C2 H2B 107.2 . . ?
C1 C3 C2 115.3(4) . . ?
C1 C3 H3A 108.5 . . ?
C2 C3 H3A 108.5 . . ?
C1 C3 H3B 108.5 . . ?
C2 C3 H3B 108.5 . . ?
H3A C3 H3B 107.5 . . ?
N2 C4 C5 112.2(3) . . ?
N2 C4 H4A 109.2 . . ?
C5 C4 H4A 109.2 . . ?
N2 C4 H4B 109.2 . . ?
C5 C4 H4B 109.2 . . ?
H4A C4 H4B 107.9 . . ?
N1 C5 C4 114.7(3) . . ?
N1 C5 H5A 108.6 . . ?
C4 C5 H5A 108.6 . . ?
N1 C5 H5B 108.6 . . ?
C4 C5 H5B 108.6 . . ?
H5A C5 H5B 107.6 . . ?
O1 C6 C7 107.4(3) . . ?
O1 C6 C8 111.7(3) . . ?
C7 C6 C8 114.3(4) . . ?
O1 C6 H6 107.7 . . ?
C7 C6 H6 107.7 . . ?
C8 C6 H6 107.7 . . ?
N1 C7 C6 109.9(3) . . ?
N1 C7 H7A 109.7 . . ?
C6 C7 H7A 109.7 . . ?
N1 C7 H7B 109.7 . . ?
C6 C7 H7B 109.7 . . ?
H7A C7 H7B 108.2 . . ?
C11 C8 C9 110.4(4) . . ?
C11 C8 C6 109.2(4) . . ?
C9 C8 C6 111.1(4) . . ?
C11 C8 C10 109.5(4) . . ?
C9 C8 C10 108.7(4) . . ?
C6 C8 C10 108.0(4) . . ?
C8 C9 H9A 109.5 . . ?
C8 C9 H9B 109.5 . . ?
H9A C9 H9B 109.5 . . ?
C8 C9 H9C 109.5 . . ?
H9A C9 H9C 109.5 . . ?
H9B C9 H9C 109.5 . . ?
C8 C10 H10A 109.5 . . ?
C8 C10 H10B 109.5 . . ?
H10A C10 H10B 109.5 . . ?
C8 C10 H10C 109.5 . . ?
H10A C10 H10C 109.5 . . ?
H10B C10 H10C 109.5 . . ?
C8 C11 H11A 109.5 . . ?
C8 C11 H11B 109.5 . . ?
H11A C11 H11B 109.5 . . ?
C8 C11 H11C 109.5 . . ?
H11A C11 H11C 109.5 . . ?
H11B C11 H11C 109.5 . . ?
O2 C12 C14 109.9(4) . . ?
O2 C12 C13 107.5(4) . . ?
C14 C12 C13 114.6(6) . . ?
O2 C12 H12 108.2 . . ?
C14 C12 H12 108.2 . . ?
C13 C12 H12 108.2 . . ?
C12 C13 H13A 109.5 . . ?
C12 C13 H13B 109.5 . . ?
H13A C13 H13B 109.5 . . ?
C12 C13 H13C 109.5 . . ?
H13A C13 H13C 109.5 . . ?
H13B C13 H13C 109.5 . . ?
C12 C14 H14A 109.5 . . ?
C12 C14 H14B 109.5 . . ?
H14A C14 H14B 109.5 . . ?
C12 C14 H14C 109.5 . . ?
H14A C14 H14C 109.5 . . ?
H14B C14 H14C 109.5 . . ?
O3 C15 C17 109.2(4) . . ?
O3 C15 C16 109.3(4) . . ?
C17 C15 C16 112.0(6) . . ?
O3 C15 H15 108.8 . . ?
C17 C15 H15 108.8 . . ?
C16 C15 H15 108.8 . . ?
C15 C16 H16A 109.5 . . ?
C15 C16 H16B 109.5 . . ?
H16A C16 H16B 109.5 . . ?
C15 C16 H16C 109.5 . . ?
H16A C16 H16C 109.5 . . ?
H16B C16 H16C 109.5 . . ?
C15 C17 H17A 109.5 . . ?
C15 C17 H17B 109.5 . . ?
H17A C17 H17B 109.5 . . ?
C15 C17 H17C 109.5 . . ?
H17A C17 H17C 109.5 . . ?
H17B C17 H17C 109.5 . . ?
O4 C18 C20 109.1(4) . . ?
O4 C18 C19 108.7(4) . . ?
C20 C18 C19 112.4(4) . . ?
O4 C18 H18 108.8 . . ?
C20 C18 H18 108.8 . . ?
C19 C18 H18 108.8 . . ?
C18 C19 H19A 109.5 . . ?
C18 C19 H19B 109.5 . . ?
H19A C19 H19B 109.5 . . ?
C18 C19 H19C 109.5 . . ?
H19A C19 H19C 109.5 . . ?
H19B C19 H19C 109.5 . . ?
C18 C20 H20A 109.5 . . ?
C18 C20 H20B 109.5 . . ?
H20A C20 H20B 109.5 . . ?
C18 C20 H20C 109.5 . . ?
H20A C20 H20C 109.5 . . ?
H20B C20 H20C 109.5 . . ?
O5 C21 C22 107.6(3) . . ?
O5 C21 C23 110.4(4) . . ?
C22 C21 C23 114.5(4) . . ?
O5 C21 H21 108.1 . . ?
C22 C21 H21 108.1 . . ?
C23 C21 H21 108.1 . . ?
N2 C22 C21 109.9(3) . . ?
N2 C22 H22A 109.7 . . ?
C21 C22 H22A 109.7 . . ?
N2 C22 H22B 109.7 . . ?
C21 C22 H22B 109.7 . . ?
H22A C22 H22B 108.2 . . ?
C25 C23 C21 111.8(4) . . ?
C25 C23 C24 110.0(4) . . ?
C21 C23 C24 109.6(4) . . ?
C25 C23 C26 109.3(4) . . ?
C21 C23 C26 107.4(4) . . ?
C24 C23 C26 108.7(4) . . ?
C23 C24 H24A 109.5 . . ?
C23 C24 H24B 109.5 . . ?
H24A C24 H24B 109.5 . . ?
C23 C24 H24C 109.5 . . ?
H24A C24 H24C 109.5 . . ?
H24B C24 H24C 109.5 . . ?
C23 C25 H25A 109.5 . . ?
C23 C25 H25B 109.5 . . ?
H25A C25 H25B 109.5 . . ?
C23 C25 H25C 109.5 . . ?
H25A C25 H25C 109.5 . . ?
H25B C25 H25C 109.5 . . ?
C23 C26 H26A 109.5 . . ?
C23 C26 H26B 109.5 . . ?
H26A C26 H26B 109.5 . . ?
C23 C26 H26C 109.5 . . ?
H26A C26 H26C 109.5 . . ?
H26B C26 H26C 109.5 . . ?
O6 C27 C29 109.4(4) . . ?
O6 C27 C28 109.2(4) . . ?
C29 C27 C28 113.9(6) . . ?
O6 C27 H27 108.1 . . ?
C29 C27 H27 108.1 . . ?
C28 C27 H27 108.1 . . ?
C27 C28 H28A 109.5 . . ?
C27 C28 H28B 109.5 . . ?
H28A C28 H28B 109.5 . . ?
C27 C28 H28C 109.5 . . ?
H28A C28 H28C 109.5 . . ?
H28B C28 H28C 109.5 . . ?
C27 C29 H29A 109.5 . . ?
C27 C29 H29B 109.5 . . ?
H29A C29 H29B 109.5 . . ?
C27 C29 H29C 109.5 . . ?
H29A C29 H29C 109.5 . . ?
H29B C29 H29C 109.5 . . ?
C31 C30 O7 111.7(5) . . ?
C31 C30 C32 120.1(6) . . ?
O7 C30 C32 111.2(5) . . ?
C31 C30 H30 103.9 . . ?
O7 C30 H30 103.9 . . ?
C32 C30 H30 103.9 . . ?
C30 C31 H31A 109.5 . . ?
C30 C31 H31B 109.5 . . ?
H31A C31 H31B 109.5 . . ?
C30 C31 H31C 109.5 . . ?
H31A C31 H31C 109.5 . . ?
H31B C31 H31C 109.5 . . ?
C30 C32 H32A 109.5 . . ?
C30 C32 H32B 109.5 . . ?
H32A C32 H32B 109.5 . . ?
C30 C32 H32C 109.5 . . ?
H32A C32 H32C 109.5 . . ?
H32B C32 H32C 109.5 . . ?
O8 C33 C35 109.1(4) . . ?
O8 C33 C34 108.1(4) . . ?
C35 C33 C34 111.6(5) . . ?
O8 C33 H33 109.3 . . ?
C35 C33 H33 109.3 . . ?
C34 C33 H33 109.3 . . ?
C33 C34 H34A 109.5 . . ?
C33 C34 H34B 109.5 . . ?
H34A C34 H34B 109.5 . . ?
C33 C34 H34C 109.5 . . ?
H34A C34 H34C 109.5 . . ?
H34B C34 H34C 109.5 . . ?
C33 C35 H35A 109.5 . . ?
C33 C35 H35B 109.5 . . ?
H35A C35 H35B 109.5 . . ?
C33 C35 H35C 109.5 . . ?
H35A C35 H35C 109.5 . . ?
H35B C35 H35C 109.5 . . ?

loop_
_geom_bond_atom_site_label_1
_geom_bond_atom_site_label_2
_geom_bond_distance
_geom_bond_site_symmetry_2
_geom_bond_publ_flag
Ti1 O2 1.784(3) . ?
Ti1 O4 1.820(3) . ?
Ti1 O3 1.821(3) . ?
Ti1 O1 1.853(3) . ?
Ti1 N1 2.378(3) . ?
Ti2 O6 1.792(3) . ?
Ti2 O8 1.820(3) . ?
Ti2 O7 1.831(3) . ?
Ti2 O5 1.853(3) . ?
Ti2 N2 2.391(3) . ?
O1 C6 1.418(5) . ?
O2 C12 1.433(5) . ?
O3 C15 1.426(5) . ?
O4 C18 1.413(5) . ?
O5 C21 1.415(5) . ?
O6 C27 1.415(5) . ?
O7 C30 1.418(5) . ?
O8 C33 1.429(5) . ?
N1 C7 1.489(5) . ?
N1 C5 1.491(5) . ?
N1 C1 1.499(5) . ?
N2 C22 1.484(5) . ?
N2 C2 1.496(5) . ?
N2 C4 1.498(5) . ?
C1 C3 1.518(6) . ?
C1 H1A 0.9900 . ?
C1 H1B 0.9900 . ?
C2 C3 1.518(6) . ?
C2 H2A 0.9900 . ?
C2 H2B 0.9900 . ?
C3 H3A 0.9900 . ?
C3 H3B 0.9900 . ?
C4 C5 1.515(5) . ?
C4 H4A 0.9900 . ?
C4 H4B 0.9900 . ?
C5 H5A 0.9900 . ?
C5 H5B 0.9900 . ?
C6 C7 1.522(6) . ?
C6 C8 1.549(5) . ?
C6 H6 1.0000 . ?
C7 H7A 0.9900 . ?
C7 H7B 0.9900 . ?
C8 C11 1.518(7) . ?
C8 C9 1.533(7) . ?
C8 C10 1.550(6) . ?
C9 H9A 0.9800 . ?
C9 H9B 0.9800 . ?
C9 H9C 0.9800 . ?
C10 H10A 0.9800 . ?
C10 H10B 0.9800 . ?
C10 H10C 0.9800 . ?
C11 H11A 0.9800 . ?
C11 H11B 0.9800 . ?
C11 H11C 0.9800 . ?
C12 C14 1.481(7) . ?
C12 C13 1.499(8) . ?
C12 H12 1.0000 . ?
C13 H13A 0.9800 . ?
C13 H13B 0.9800 . ?
C13 H13C 0.9800 . ?
C14 H14A 0.9800 . ?
C14 H14B 0.9800 . ?
C14 H14C 0.9800 . ?
C15 C17 1.486(7) . ?
C15 C16 1.498(8) . ?
C15 H15 1.0000 . ?
C16 H16A 0.9800 . ?
C16 H16B 0.9800 . ?
C16 H16C 0.9800 . ?
C17 H17A 0.9800 . ?
C17 H17B 0.9800 . ?
C17 H17C 0.9800 . ?
C18 C20 1.501(6) . ?
C18 C19 1.511(6) . ?
C18 H18 1.0000 . ?
C19 H19A 0.9800 . ?
C19 H19B 0.9800 . ?
C19 H19C 0.9800 . ?
C20 H20A 0.9800 . ?
C20 H20B 0.9800 . ?
C20 H20C 0.9800 . ?
C21 C22 1.538(5) . ?
C21 C23 1.538(6) . ?
C21 H21 1.0000 . ?
C22 H22A 0.9900 . ?
C22 H22B 0.9900 . ?
C23 C25 1.523(7) . ?
C23 C24 1.541(7) . ?
C23 C26 1.544(6) . ?
C24 H24A 0.9800 . ?
C24 H24B 0.9800 . ?
C24 H24C 0.9800 . ?
C25 H25A 0.9800 . ?
C25 H25B 0.9800 . ?
C25 H25C 0.9800 . ?
C26 H26A 0.9800 . ?
C26 H26B 0.9800 . ?
C26 H26C 0.9800 . ?
C27 C29 1.487(7) . ?
C27 C28 1.494(8) . ?
C27 H27 1.0000 . ?
C28 H28A 0.9800 . ?
C28 H28B 0.9800 . ?
C28 H28C 0.9800 . ?
C29 H29A 0.9800 . ?
C29 H29B 0.9800 . ?
C29 H29C 0.9800 . ?
C30 C31 1.415(8) . ?
C30 C32 1.454(7) . ?
C30 H30 1.0000 . ?
C31 H31A 0.9800 . ?
C31 H31B 0.9800 . ?
C31 H31C 0.9800 . ?
C32 H32A 0.9800 . ?
C32 H32B 0.9800 . ?
C32 H32C 0.9800 . ?
C33 C35 1.488(7) . ?
C33 C34 1.522(6) . ?
C33 H33 1.0000 . ?
C34 H34A 0.9800 . ?
C34 H34B 0.9800 . ?
C34 H34C 0.9800 . ?
C35 H35A 0.9800 . ?
C35 H35B 0.9800 . ?
C35 H35C 0.9800 . ?
